data_4321029
loop_
_publ_author_name
'Vaughan Clifford Williams '
'Matthias M\"uller'
'Michael A. Leech'
'Robert G. Denning'
'Malcolm L. H. Green'

_publ_contact_author
;
Michael Leech
Chemical Crystallography Laboratory
9 Parks Road
OXFORD OX1 3PD
;
_publ_contact_author_email ' bob.denning@chem.ox.ac.uk'
_publ_contact_author_fax ' 01865 272 690 '
_publ_contact_author_phone ' 01865 272 660 '
_publ_section_title
;
 Uranium(VI) Sulfilimine Complexes: A New Class of Nitrogen Analogues of
 the Uranyl Ion
;
_journal_name_full 'Inorganic Chemistry'
_journal_page_first 2538
_journal_page_last 2541
_journal_paper_doi 10.1021/ic991294w
_journal_volume 39
_journal_year 2000
_chemical_compound_source
;
?
;
_chemical_formula_moiety ' C43 H37 U1 O1 N1 P2 Cl6 '
_chemical_formula_sum 'C43 H37 Cl6 N O P2 U'
_chemical_formula_weight 1096.47
_chemical_name_systematic
;
 ?
;
_space_group_IT_number 14
_symmetry_cell_setting monoclinic
_symmetry_space_group_name_Hall '-P 2ybc'
_symmetry_space_group_name_H-M 'P 1 21/c 1'
_atom_sites_solution_hydrogens geom
_atom_sites_solution_primary direct
_cell_angle_alpha 90
_cell_angle_beta 94.101(2)
_cell_angle_gamma 90
_cell_formula_units_Z 4
_cell_length_a 10.542(1)
_cell_length_b 13.632(1)
_cell_length_c 30.362(1)
_cell_measurement_reflns_used 23463
_cell_measurement_temperature 150
_cell_measurement_theta_max 26.63
_cell_measurement_theta_min 1.49
_cell_volume 4352.1(5)
_computing_cell_refinement 'DENZO (Otwinowski & Minor, 1996)'
_computing_data_collection 'DIP2000 software (Enraf-Nonius)'
_computing_data_reduction
;
DENZO (Otwinowski & Minor, 1996)
;
_computing_molecular_graphics
;
CAMERON (Watkin, Prout & Pearce,  1996)
;
_computing_publication_material
;
CRYSTALS Issue 10 (Watkin, Prout, Carruthers & Betteridge, 1996)
;
_computing_structure_refinement
;
CRYSTALS Issue 10 (Watkin, Prout, Carruthers & Betteridge, 1996)
;
_computing_structure_solution 'SIR92 (Giacovazzo et al, 1992)'
_diffrn_ambient_temperature 150
_diffrn_measurement_device '  Enraf-nonius DIP2020 '
_diffrn_measurement_method \w
_diffrn_radiation_monochromator graphite
_diffrn_radiation_type 'Mo K\a'
_diffrn_radiation_wavelength 0.71069
_diffrn_reflns_av_R_equivalents 0.028
_diffrn_reflns_limit_h_max 13
_diffrn_reflns_limit_h_min -13
_diffrn_reflns_limit_k_max 15
_diffrn_reflns_limit_k_min -15
_diffrn_reflns_limit_l_max 38
_diffrn_reflns_limit_l_min -38
_diffrn_reflns_number 23463
_diffrn_reflns_theta_max 26.63
_diffrn_reflns_theta_min 1.49
_diffrn_standards_decay_% 0.00
_exptl_absorpt_coefficient_mu 4.01
_exptl_absorpt_correction_type none
_exptl_crystal_colour ' red '
_exptl_crystal_density_diffrn 1.67
_exptl_crystal_density_meas ?
_exptl_crystal_description ' block '
_exptl_crystal_F_000 2097.75
_exptl_crystal_size_max 0.30
_exptl_crystal_size_mid 0.20
_exptl_crystal_size_min 0.20
_refine_diff_density_max 0.78
_refine_diff_density_min -1.48
_refine_ls_extinction_coef 40.6(48)
_refine_ls_extinction_method 'Larson 1970 Crystallographic Computing eq 22'
_refine_ls_goodness_of_fit_obs 1.0912
_refine_ls_hydrogen_treatment noref
_refine_ls_matrix_type full
_refine_ls_number_parameters 488
_refine_ls_number_reflns 6438
_refine_ls_R_factor_obs 0.0253
_refine_ls_shift/esd_max 0.00566
_refine_ls_structure_factor_coef F
_refine_ls_weighting_details ' Chebychev polynomial (Carruthers & Watkin, 1979)'
_refine_ls_weighting_scheme calc
_refine_ls_wR_factor_obs 0.0310
_reflns_limit_h_max 13
_reflns_limit_h_min -13
_reflns_limit_k_max 15
_reflns_limit_k_min 0
_reflns_limit_l_max 38
_reflns_limit_l_min 0
_reflns_number_observed 6438
_reflns_number_total 8274
_reflns_observed_criterion >3.00\s(I)
_cod_data_source_file ic991294w_1.cif
_cod_data_source_block C43H37U1O1N1P2Cl6
_cod_depositor_comments
;
The following automatic conversions were performed:

'_exptl_crystal_density_meas' value 'none' was changed to '?' - the
value is perceived as not measured.

Automatic conversion script
Id: cif_fix_values 3008 2015-01-20 13:52:24Z robertas 

The following automatic conversions were performed:

'_atom_sites_solution_primary' value 'Direct_Methods' was changed to
'direct'.

'_atom_sites_solution_hydrogens' value 'Geometric' was changed to
'geom'.

Automatic conversion script
Id: cif_fix_values 6452 2018-10-05 10:23:21Z andrius 
;
_cod_original_cell_volume 4352.24
_cod_original_sg_symbol_H-M 'P 1 21/c 1 '
_cod_original_formula_sum ' C43 H37 U1 O1 N1 P2 Cl6 '
_cod_database_code 4321029

loop_
_symmetry_equiv_pos_as_xyz
x,y,z
-x,-y,-z
-x,y+1/2,-z+1/2
x,-y+1/2,z+1/2

loop_
_atom_site_aniso_label
_atom_site_aniso_U_11
_atom_site_aniso_U_22
_atom_site_aniso_U_33
_atom_site_aniso_U_23
_atom_site_aniso_U_13
_atom_site_aniso_U_12
U1 0.01868(7) 0.02281(8) 0.01816(7) 0.00179(4) -0.00099(4) 0.00057(4)
O2 0.037(1) 0.044(2) 0.028(1) -0.002(1) -0.005(1) 0.002(1)
N3 0.026(1) 0.030(2) 0.028(1) 0.000(1) -0.002(1) -0.002(1)
P4 0.0213(4) 0.0254(4) 0.0201(4) 0.0013(3) 0.0002(3) -0.0016(3)
C5 0.024(2) 0.030(2) 0.024(2) 0.004(1) -0.002(1) -0.003(1)
C6 0.033(2) 0.031(2) 0.032(2) 0.002(1) -0.000(1) -0.004(1)
C7 0.034(2) 0.035(2) 0.036(2) 0.007(2) 0.000(2) -0.009(1)
C8 0.036(2) 0.046(3) 0.037(2) 0.009(2) 0.004(2) -0.011(2)
C9 0.043(2) 0.047(2) 0.031(2) 0.000(2) 0.008(2) -0.009(2)
C10 0.032(2) 0.033(2) 0.024(2) -0.002(1) 0.001(1) -0.004(1)
C11 0.024(2) 0.028(2) 0.023(2) -0.003(1) -0.001(1) -0.002(1)
C12 0.030(2) 0.032(2) 0.022(2) 0.000(1) -0.003(1) 0.001(1)
C13 0.037(2) 0.032(2) 0.033(2) -0.002(1) -0.008(2) 0.005(1)
C14 0.033(2) 0.033(2) 0.041(2) -0.010(2) -0.011(2) 0.005(2)
C15 0.028(2) 0.044(2) 0.044(2) -0.001(2) 0.010(2) 0.001(2)
C16 0.024(2) 0.040(2) 0.034(2) 0.006(2) 0.002(1) 0.001(1)
C17 0.027(2) 0.027(2) 0.023(2) 0.001(1) 0.004(1) -0.003(1)
C18 0.035(2) 0.036(2) 0.035(2) -0.000(2) -0.001(2) -0.004(2)
C19 0.049(3) 0.040(3) 0.044(2) -0.006(2) -0.005(2) -0.010(2)
C20 0.056(3) 0.029(2) 0.046(2) -0.006(2) 0.019(2) -0.009(2)
C21 0.048(2) 0.030(2) 0.049(3) 0.004(2) 0.009(2) 0.004(2)
C22 0.033(2) 0.030(2) 0.040(2) 0.000(2) 0.003(2) 0.001(1)
CL23 0.0234(4) 0.0365(5) 0.0450(5) 0.0014(4) 0.0072(4) -0.0041(3)
CL24 0.0301(4) 0.0278(5) 0.0443(5) 0.0073(4) -0.0005(4) 0.0046(3)
CL25 0.0298(4) 0.0321(5) 0.0329(4) 0.0043(3) 0.0102(3) -0.0005(3)
CL26 0.0305(4) 0.0256(5) 0.0569(6) 0.0072(4) 0.0068(4) 0.0029(3)
CL27 0.0710(9) 0.084(1) 0.0587(8) -0.0116(7) 0.0063(7) -0.0059(7)
C28 0.083(4) 0.053(3) 0.051(3) 0.010(2) 0.022(3) 0.025(3)
CL29 0.113(1) 0.131(2) 0.0625(9) -0.032(1) 0.0303(9) -0.058(1)
P30 0.0226(4) 0.0241(4) 0.0239(4) -0.0011(3) -0.0015(3) 0.0009(3)
C31 0.027(2) 0.027(2) 0.027(2) 0.002(1) 0.000(1) -0.003(1)
C32 0.037(2) 0.032(2) 0.037(2) -0.003(2) 0.005(2) -0.001(2)
C33 0.046(2) 0.031(2) 0.047(2) 0.003(2) 0.003(2) -0.008(2)
C34 0.038(2) 0.051(3) 0.038(2) 0.007(2) 0.004(2) -0.013(2)
C35 0.041(2) 0.047(3) 0.036(2) -0.004(2) 0.010(2) -0.011(2)
C36 0.032(2) 0.035(2) 0.028(2) -0.006(1) 0.002(1) -0.008(1)
C37 0.028(2) 0.027(2) 0.022(2) 0.002(1) 0.001(1) -0.000(1)
C38 0.031(2) 0.033(2) 0.029(2) -0.000(1) -0.000(1) -0.001(1)
C39 0.037(2) 0.039(2) 0.035(2) 0.001(2) -0.003(2) -0.010(2)
C40 0.055(2) 0.030(2) 0.029(2) -0.002(1) 0.003(2) -0.008(2)
C41 0.045(2) 0.026(2) 0.039(2) -0.002(2) 0.009(2) 0.006(2)
C42 0.032(2) 0.029(2) 0.037(2) 0.001(1) 0.000(2) 0.001(1)
C43 0.025(2) 0.032(2) 0.026(2) -0.004(1) -0.002(1) 0.007(1)
C44 0.029(2) 0.044(3) 0.042(2) -0.000(2) -0.007(2) -0.000(1)
C45 0.031(2) 0.059(3) 0.052(3) -0.010(2) -0.016(2) 0.002(2)
C46 0.039(2) 0.059(3) 0.031(2) -0.006(2) -0.014(2) 0.019(2)
C47 0.048(2) 0.050(3) 0.027(2) 0.004(2) 0.001(2) 0.015(2)
C48 0.031(2) 0.044(2) 0.033(2) 0.005(2) -0.002(2) 0.007(2)
C49 0.022(2) 0.023(2) 0.031(2) -0.001(1) 0.000(1) -0.002(1)
C50 0.035(2) 0.030(2) 0.036(2) 0.003(1) 0.005(2) 0.002(1)
C51 0.046(2) 0.038(2) 0.049(2) -0.003(2) 0.019(2) 0.005(2)
C52 0.035(2) 0.033(2) 0.074(3) -0.003(2) 0.012(2) 0.010(2)
C53 0.031(2) 0.040(3) 0.060(3) 0.001(2) -0.010(2) 0.009(2)
C54 0.031(2) 0.031(2) 0.037(2) -0.003(2) -0.005(2) 0.004(1)

loop_
_atom_site_label
_atom_site_fract_x
_atom_site_fract_y
_atom_site_fract_z
_atom_site_U_iso_or_equiv
_atom_site_occupancy
_atom_site_thermal_displace_type
U1 0.37550(1) 0.253685(8) 0.106645(3) 0.0200 1.0000 Uani
O2 0.4404(3) 0.2813(2) 0.16090(9) 0.0367 1.0000 Uani
N3 0.3026(3) 0.2228(2) 0.0488(1) 0.0280 1.0000 Uani
P4 0.24322(8) 0.22466(7) -0.00147(3) 0.0223 1.0000 Uani
C5 0.3522(3) 0.2775(3) -0.0374(1) 0.0260 1.0000 Uani
C6 0.3953(4) 0.3724(3) -0.0288(1) 0.0320 1.0000 Uani
C7 0.4766(4) 0.4163(3) -0.0568(1) 0.0354 1.0000 Uani
C8 0.5158(4) 0.3649(3) -0.0928(1) 0.0396 1.0000 Uani
C9 0.4753(4) 0.2702(3) -0.1009(1) 0.0399 1.0000 Uani
C10 0.3929(3) 0.2249(3) -0.0733(1) 0.0295 1.0000 Uani
C11 0.1001(3) 0.2957(3) -0.0058(1) 0.0254 1.0000 Uani
C12 0.0764(3) 0.3635(3) -0.0399(1) 0.0283 1.0000 Uani
C13 -0.0358(4) 0.4175(3) -0.0422(1) 0.0345 1.0000 Uani
C14 -0.1234(4) 0.4028(3) -0.0113(1) 0.0364 1.0000 Uani
C15 -0.0998(4) 0.3354(3) 0.0224(1) 0.0384 1.0000 Uani
C16 0.0125(3) 0.2825(3) 0.0256(1) 0.0327 1.0000 Uani
C17 0.2127(3) 0.1011(3) -0.0192(1) 0.0255 1.0000 Uani
C18 0.1070(4) 0.0766(3) -0.0469(1) 0.0356 1.0000 Uani
C19 0.0959(4) -0.0175(3) -0.0635(2) 0.0446 1.0000 Uani
C20 0.1891(4) -0.0866(3) -0.0536(1) 0.0432 1.0000 Uani
C21 0.2938(4) -0.0625(3) -0.0257(2) 0.0421 1.0000 Uani
C22 0.3062(4) 0.0307(3) -0.0080(1) 0.0343 1.0000 Uani
CL23 0.58617(8) 0.30927(7) 0.07282(3) 0.0347 1.0000 Uani
CL24 0.46551(8) 0.07354(7) 0.11473(3) 0.0342 1.0000 Uani
CL25 0.16126(8) 0.19836(7) 0.13963(3) 0.0312 1.0000 Uani
CL26 0.28022(9) 0.43090(7) 0.09849(4) 0.0375 1.0000 Uani
CL27 0.3154(1) 0.0123(1) 0.24170(5) 0.0711 1.0000 Uani
C28 0.4031(6) 0.1176(4) 0.2348(2) 0.0616 1.0000 Uani
CL29 0.4934(2) 0.1486(2) 0.28257(6) 0.1011 1.0000 Uani
P30 0.00425(8) 0.27855(7) -0.19603(3) 0.0237 1.0000 Uani
C31 -0.0865(3) 0.2156(3) -0.1569(1) 0.0273 1.0000 Uani
C32 -0.1099(4) 0.1161(3) -0.1622(1) 0.0353 1.0000 Uani
C33 -0.1836(4) 0.0667(3) -0.1336(2) 0.0414 1.0000 Uani
C34 -0.2316(4) 0.1171(3) -0.0990(1) 0.0424 1.0000 Uani
C35 -0.2077(4) 0.2158(3) -0.0930(1) 0.0410 1.0000 Uani
C36 -0.1369(4) 0.2669(3) -0.1225(1) 0.0317 1.0000 Uani
C37 0.0606(3) 0.3935(3) -0.1742(1) 0.0259 1.0000 Uani
C38 0.1866(3) 0.4062(3) -0.1585(1) 0.0309 1.0000 Uani
C39 0.2266(4) 0.4969(3) -0.1414(1) 0.0372 1.0000 Uani
C40 0.1410(4) 0.5730(3) -0.1393(1) 0.0379 1.0000 Uani
C41 0.0160(4) 0.5603(3) -0.1545(1) 0.0368 1.0000 Uani
C42 -0.0255(4) 0.4713(3) -0.1725(1) 0.0326 1.0000 Uani
C43 -0.0927(3) 0.3014(3) -0.2459(1) 0.0275 1.0000 Uani
C44 -0.2041(4) 0.2495(3) -0.2550(1) 0.0387 1.0000 Uani
C45 -0.2743(4) 0.2646(3) -0.2950(2) 0.0482 1.0000 Uani
C46 -0.2340(4) 0.3309(3) -0.3252(1) 0.0439 1.0000 Uani
C47 -0.1227(4) 0.3835(3) -0.3157(1) 0.0416 1.0000 Uani
C48 -0.0509(4) 0.3688(3) -0.2761(1) 0.0360 1.0000 Uani
C49 0.1344(3) 0.2004(2) -0.2072(1) 0.0254 1.0000 Uani
C50 0.1670(4) 0.1849(3) -0.2504(1) 0.0337 1.0000 Uani
C51 0.2691(4) 0.1249(3) -0.2581(2) 0.0435 1.0000 Uani
C52 0.3387(4) 0.0815(3) -0.2229(2) 0.0468 1.0000 Uani
C53 0.3066(4) 0.0958(3) -0.1801(2) 0.0446 1.0000 Uani
C54 0.2043(4) 0.1545(3) -0.1720(1) 0.0332 1.0000 Uani
H61 0.3686 0.4091 -0.0023 0.0322 1.0000 Uiso
H71 0.5072 0.4843 -0.0513 0.0350 1.0000 Uiso
H81 0.5744 0.3961 -0.1132 0.0391 1.0000 Uiso
H91 0.5056 0.2342 -0.1269 0.0369 1.0000 Uiso
H101 0.3651 0.1560 -0.0794 0.0289 1.0000 Uiso
H121 0.1388 0.3721 -0.0626 0.0285 1.0000 Uiso
H131 -0.0510 0.4675 -0.0660 0.0340 1.0000 Uiso
H141 -0.2047 0.4410 -0.0137 0.0365 1.0000 Uiso
H151 -0.1641 0.3234 0.0445 0.0368 1.0000 Uiso
H161 0.0309 0.2356 0.0506 0.0339 1.0000 Uiso
H181 0.0384 0.1265 -0.0541 0.0351 1.0000 Uiso
H191 0.0213 -0.0349 -0.0847 0.0516 1.0000 Uiso
H201 0.1800 -0.1532 -0.0668 0.0432 1.0000 Uiso
H211 0.3613 -0.1129 -0.0177 0.0417 1.0000 Uiso
H221 0.3800 0.0473 0.0135 0.0346 1.0000 Uiso
H321 -0.0740 0.0799 -0.1870 0.0349 1.0000 Uiso
H331 -0.2012 -0.0051 -0.1376 0.0409 1.0000 Uiso
H341 -0.2851 0.0831 -0.0779 0.0442 1.0000 Uiso
H351 -0.2404 0.2499 -0.0671 0.0416 1.0000 Uiso
H361 -0.1235 0.3399 -0.1188 0.0322 1.0000 Uiso
H381 0.2486 0.3509 -0.1597 0.0311 1.0000 Uiso
H391 0.3171 0.5066 -0.1302 0.0377 1.0000 Uiso
H401 0.1703 0.6373 -0.1261 0.0350 1.0000 Uiso
H411 -0.0460 0.6156 -0.1518 0.0372 1.0000 Uiso
H421 -0.1161 0.4638 -0.1843 0.0339 1.0000 Uiso
H441 -0.2338 0.2012 -0.2330 0.0382 1.0000 Uiso
H451 -0.3547 0.2272 -0.3024 0.0448 1.0000 Uiso
H461 -0.2839 0.3421 -0.3540 0.0413 1.0000 Uiso
H471 -0.0943 0.4304 -0.3379 0.0393 1.0000 Uiso
H481 0.0298 0.4067 -0.2692 0.0354 1.0000 Uiso
H501 0.1158 0.2164 -0.2759 0.0332 1.0000 Uiso
H511 0.2940 0.1143 -0.2890 0.0462 1.0000 Uiso
H521 0.4115 0.0378 -0.2290 0.0429 1.0000 Uiso
H531 0.3575 0.0636 -0.1551 0.0429 1.0000 Uiso
H541 0.1804 0.1654 -0.1410 0.0330 1.0000 Uiso
H281 0.4603 0.1066 0.2093 0.0578 1.0000 Uiso
H282 0.3422 0.1729 0.2247 0.0578 1.0000 Uiso

loop_
_atom_type_symbol
_atom_type_scat_dispersion_real
_atom_type_scat_dispersion_imag
_atom_type_scat_Cromer_Mann_a1
_atom_type_scat_Cromer_Mann_b1
_atom_type_scat_Cromer_Mann_a2
_atom_type_scat_Cromer_Mann_b2
_atom_type_scat_Cromer_Mann_a3
_atom_type_scat_Cromer_Mann_b3
_atom_type_scat_Cromer_Mann_a4
_atom_type_scat_Cromer_Mann_b4
_atom_type_scat_Cromer_Mann_c
_atom_type_scat_source
'C   ' 0.0020 0.0020 2.3100 20.8439 1.0200 10.2075 1.5886 0.5687 0.8650 51.6512 0.2156 International_Tables_Vol_IV_Table_2.2B
'H   ' 0.0000 0.0000 0.4930 10.5109 0.3229 26.1257 0.1402 3.1424 0.0408 57.7997 0.0030 International_Tables_Vol_IV_Table_2.2B
'Cl  ' 0.1320 0.1590 11.4604 0.0104 7.1964 1.1662 6.2556 18.5194 1.6455 47.7784 -9.5574 International_Tables_Vol_IV_Table_2.2B
'N   ' 0.0040 0.0030 12.2126 0.0057 3.1322 9.8933 2.0125 28.9975 1.1663 0.5826 -11.5290 International_Tables_Vol_IV_Table_2.2B
'O   ' 0.0080 0.0060 3.0485 13.2771 2.2868 5.7011 1.5463 0.3239 0.8670 32.9089 0.2508 International_Tables_Vol_IV_Table_2.2B
'P   ' 0.0900 0.0950 6.4345 1.9067 4.1791 27.1570 1.7800 0.5260 1.4908 68.1645 1.1149 International_Tables_Vol_IV_Table_2.2B
'U   ' -10.6730 9.6540 36.0228 0.5293 23.4128 3.3253 14.9491 16.0927 4.1880 100.6130 13.3966 International_Tables_Vol_IV_Table_2.2B

loop_
_geom_angle_atom_site_label_1
_geom_angle_site_symmetry_1
_geom_angle_atom_site_label_2
_geom_angle_site_symmetry_2
_geom_angle_atom_site_label_3
_geom_angle_site_symmetry_3
_geom_angle
_geom_angle_publ_flag
O2 . U1 . N3 . 178.8(1) yes
O2 . U1 . CL23 . 91.22(9) yes
N3 . U1 . CL23 . 89.99(9) yes
O2 . U1 . CL24 . 89.9(1) yes
N3 . U1 . CL24 . 89.9(1) yes
CL23 . U1 . CL24 . 89.79(3) yes
O2 . U1 . CL25 . 89.52(9) yes
N3 . U1 . CL25 . 89.26(9) yes
CL23 . U1 . CL25 . 179.16(3) yes
CL24 . U1 . CL25 . 90.60(3) yes
O2 . U1 . CL26 . 90.7(1) yes
N3 . U1 . CL26 . 89.4(1) yes
CL23 . U1 . CL26 . 91.50(3) yes
CL24 . U1 . CL26 . 178.55(3) yes
CL25 . U1 . CL26 . 88.09(3) yes
U1 . N3 . P4 . 166.4(2) yes
N3 . P4 . C5 . 111.2(2) yes
N3 . P4 . C11 . 110.3(2) yes
C5 . P4 . C11 . 108.2(2) yes
N3 . P4 . C17 . 108.7(2) yes
C5 . P4 . C17 . 107.7(2) yes
C11 . P4 . C17 . 110.8(2) yes
P4 . C5 . C6 . 118.4(3) yes
P4 . C5 . C10 . 121.0(3) yes
C6 . C5 . C10 . 120.7(3) yes
C5 . C6 . C7 . 119.7(4) yes
C5 . C6 . H61 . 120.5(4) no
C7 . C6 . H61 . 119.8(4) no
C6 . C7 . C8 . 119.9(4) yes
C6 . C7 . H71 . 120.6(4) no
C8 . C7 . H71 . 119.6(4) no
C7 . C8 . C9 . 120.7(4) yes
C7 . C8 . H81 . 120.3(4) no
C9 . C8 . H81 . 119.0(4) no
C8 . C9 . C10 . 120.4(4) yes
C8 . C9 . H91 . 119.3(4) no
C10 . C9 . H91 . 120.3(4) no
C5 . C10 . C9 . 118.7(4) yes
C5 . C10 . H101 . 121.7(4) no
C9 . C10 . H101 . 119.5(4) no
P4 . C11 . C12 . 121.1(3) yes
P4 . C11 . C16 . 118.6(3) yes
C12 . C11 . C16 . 120.2(3) yes
C11 . C12 . C13 . 119.6(3) yes
C11 . C12 . H121 . 120.0(3) no
C13 . C12 . H121 . 120.4(3) no
C12 . C13 . C14 . 119.9(4) yes
C12 . C13 . H131 . 119.3(4) no
C14 . C13 . H131 . 120.8(4) no
C13 . C14 . C15 . 120.4(3) yes
C13 . C14 . H141 . 119.2(4) no
C15 . C14 . H141 . 120.4(4) no
C14 . C15 . C16 . 120.4(4) yes
C14 . C15 . H151 . 120.6(4) no
C16 . C15 . H151 . 119.0(4) no
C11 . C16 . C15 . 119.5(4) yes
C11 . C16 . H161 . 120.2(3) no
C15 . C16 . H161 . 120.3(4) no
P4 . C17 . C18 . 121.9(3) yes
P4 . C17 . C22 . 117.6(3) yes
C18 . C17 . C22 . 120.1(3) yes
C17 . C18 . C19 . 119.3(4) yes
C17 . C18 . H181 . 120.2(4) no
C19 . C18 . H181 . 120.5(4) no
C18 . C19 . C20 . 120.9(4) yes
C18 . C19 . H191 . 119.6(4) no
C20 . C19 . H191 . 119.4(4) no
C19 . C20 . C21 . 119.9(4) yes
C19 . C20 . H201 . 119.2(4) no
C21 . C20 . H201 . 120.9(5) no
C20 . C21 . C22 . 120.3(4) yes
C20 . C21 . H211 . 120.4(4) no
C22 . C21 . H211 . 119.2(4) no
C17 . C22 . C21 . 119.4(4) yes
C17 . C22 . H221 . 120.2(4) no
C21 . C22 . H221 . 120.4(4) no
CL27 . C28 . CL29 . 111.6(3) yes
CL27 . C28 . H281 . 108.6(4) no
CL29 . C28 . H281 . 110.5(5) no
CL27 . C28 . H282 . 108.6(5) no
CL29 . C28 . H282 . 111.6(4) no
H281 . C28 . H282 . 105.7(4) no
C31 . P30 . C37 . 110.6(2) yes
C31 . P30 . C43 . 110.1(2) yes
C37 . P30 . C43 . 108.4(2) yes
C31 . P30 . C49 . 107.1(2) yes
C37 . P30 . C49 . 110.7(2) yes
C43 . P30 . C49 . 110.0(2) yes
P30 . C31 . C32 . 119.3(3) yes
P30 . C31 . C36 . 120.4(3) yes
C32 . C31 . C36 . 120.2(4) yes
C31 . C32 . C33 . 120.6(4) yes
C31 . C32 . H321 . 119.8(4) no
C33 . C32 . H321 . 119.6(4) no
C32 . C33 . C34 . 119.2(4) yes
C32 . C33 . H331 . 120.7(4) no
C34 . C33 . H331 . 120.1(4) no
C33 . C34 . C35 . 120.8(4) yes
C33 . C34 . H341 . 120.8(4) no
C35 . C34 . H341 . 118.4(4) no
C34 . C35 . C36 . 120.4(4) yes
C34 . C35 . H351 . 119.2(4) no
C36 . C35 . H351 . 120.4(4) no
C31 . C36 . C35 . 118.7(4) yes
C31 . C36 . H361 . 121.3(4) no
C35 . C36 . H361 . 120.0(4) no
P30 . C37 . C38 . 121.4(3) yes
P30 . C37 . C42 . 118.6(3) yes
C38 . C37 . C42 . 119.9(3) yes
C37 . C38 . C39 . 119.7(3) yes
C37 . C38 . H381 . 120.3(3) no
C39 . C38 . H381 . 120.1(4) no
C38 . C39 . C40 . 120.1(3) yes
C38 . C39 . H391 . 120.0(4) no
C40 . C39 . H391 . 119.9(4) no
C39 . C40 . C41 . 120.3(3) yes
C39 . C40 . H401 . 119.4(4) no
C41 . C40 . H401 . 120.3(4) no
C40 . C41 . C42 . 120.6(4) yes
C40 . C41 . H411 . 119.4(4) no
C42 . C41 . H411 . 120.0(4) no
C37 . C42 . C41 . 119.4(3) yes
C37 . C42 . H421 . 120.9(4) no
C41 . C42 . H421 . 119.7(4) no
P30 . C43 . C44 . 120.3(3) yes
P30 . C43 . C48 . 118.9(3) yes
C44 . C43 . C48 . 120.7(3) yes
C43 . C44 . C45 . 119.4(4) yes
C43 . C44 . H441 . 120.3(4) no
C45 . C44 . H441 . 120.4(4) no
C44 . C45 . C46 . 120.5(4) yes
C44 . C45 . H451 . 120.7(5) no
C46 . C45 . H451 . 118.8(4) no
C45 . C46 . C47 . 119.8(4) yes
C45 . C46 . H461 . 121.0(4) no
C47 . C46 . H461 . 119.2(5) no
C46 . C47 . C48 . 120.4(4) yes
C46 . C47 . H471 . 118.8(4) no
C48 . C47 . H471 . 120.7(4) no
C43 . C48 . C47 . 119.1(4) yes
C43 . C48 . H481 . 120.3(3) no
C47 . C48 . H481 . 120.6(4) no
P30 . C49 . C50 . 120.9(3) yes
P30 . C49 . C54 . 119.3(3) yes
C50 . C49 . C54 . 119.8(3) yes
C49 . C50 . C51 . 119.7(4) yes
C49 . C50 . H501 . 120.2(3) no
C51 . C50 . H501 . 120.1(4) no
C50 . C51 . C52 . 119.8(4) yes
C50 . C51 . H511 . 120.2(4) no
C52 . C51 . H511 . 120.0(4) no
C51 . C52 . C53 . 120.9(4) yes
C51 . C52 . H521 . 118.9(5) no
C53 . C52 . H521 . 120.1(5) no
C52 . C53 . C54 . 119.9(4) yes
C52 . C53 . H531 . 120.0(4) no
C54 . C53 . H531 . 120.2(5) no
C49 . C54 . C53 . 119.9(4) yes
C49 . C54 . H541 . 119.7(3) no
C53 . C54 . H541 . 120.4(4) no

loop_
_geom_bond_atom_site_label_1
_geom_bond_site_symmetry_1
_geom_bond_atom_site_label_2
_geom_bond_site_symmetry_2
_geom_bond_distance
_geom_bond_publ_flag
U1 . O2 . 1.778(3) yes
U1 . N3 . 1.912(3) yes
U1 . CL23 . 2.6244(9) yes
U1 . CL24 . 2.6378(9) yes
U1 . CL25 . 2.6451(9) yes
U1 . CL26 . 2.6213(9) yes
N3 . P4 . 1.608(3) yes
P4 . C5 . 1.791(4) yes
P4 . C11 . 1.790(3) yes
P4 . C17 . 1.790(4) yes
C5 . C6 . 1.390(5) yes
C5 . C10 . 1.397(5) yes
C6 . C7 . 1.385(5) yes
C6 . H61 . 1.006(4) no
C7 . C8 . 1.385(6) yes
C7 . H71 . 0.991(4) no
C8 . C9 . 1.376(6) yes
C8 . H81 . 1.001(4) no
C9 . C10 . 1.394(5) yes
C9 . H91 . 1.001(4) no
C10 . H101 . 0.997(4) no
C11 . C12 . 1.398(5) yes
C11 . C16 . 1.385(5) yes
C12 . C13 . 1.390(5) yes
C12 . H121 . 0.992(4) no
C13 . C14 . 1.377(6) yes
C13 . H131 . 0.999(4) no
C14 . C15 . 1.384(6) yes
C14 . H141 . 1.001(4) no
C15 . C16 . 1.384(5) yes
C15 . H151 . 1.001(4) no
C16 . H161 . 1.001(4) no
C17 . C18 . 1.388(5) yes
C17 . C22 . 1.400(5) yes
C18 . C19 . 1.381(6) yes
C18 . H181 . 1.006(4) no
C19 . C20 . 1.379(6) yes
C19 . H191 . 1.007(4) no
C20 . C21 . 1.382(6) yes
C20 . H201 . 0.995(4) no
C21 . C22 . 1.383(6) yes
C21 . H211 . 1.006(4) no
C22 . H221 . 1.004(4) no
CL27 . C28 . 1.728(6) yes
C28 . CL29 . 1.730(6) yes
C28 . H281 . 1.025(5) no
C28 . H282 . 1.023(5) no
P30 . C31 . 1.796(4) yes
P30 . C37 . 1.786(4) yes
P30 . C43 . 1.793(3) yes
P30 . C49 . 1.788(3) yes
C31 . C32 . 1.386(5) yes
C31 . C36 . 1.393(6) yes
C32 . C33 . 1.380(6) yes
C32 . H321 . 0.997(4) no
C33 . C34 . 1.382(6) yes
C33 . H331 . 1.002(4) no
C34 . C35 . 1.378(6) yes
C34 . H341 . 0.999(4) no
C35 . C36 . 1.392(6) yes
C35 . H351 . 0.997(4) no
C36 . H361 . 1.010(4) no
C37 . C38 . 1.389(5) yes
C37 . C42 . 1.399(5) yes
C38 . C39 . 1.394(5) yes
C38 . H381 . 1.001(4) no
C39 . C40 . 1.379(6) yes
C39 . H391 . 0.998(4) no
C40 . C41 . 1.375(6) yes
C40 . H401 . 1.005(4) no
C41 . C42 . 1.388(5) yes
C41 . H411 . 1.005(4) no
C42 . H421 . 1.001(4) no
C43 . C44 . 1.382(5) yes
C43 . C48 . 1.391(5) yes
C44 . C45 . 1.392(6) yes
C44 . H441 . 1.006(4) no
C45 . C46 . 1.376(7) yes
C45 . H451 . 1.000(4) no
C46 . C47 . 1.388(6) yes
C46 . H461 . 1.000(4) no
C47 . C48 . 1.388(5) yes
C47 . H471 . 0.993(4) no
C48 . H481 . 1.004(4) no
C49 . C50 . 1.394(5) yes
C49 . C54 . 1.401(5) yes
C50 . C51 . 1.385(5) yes
C50 . H501 . 1.008(4) no
C51 . C52 . 1.385(7) yes
C51 . H511 . 1.002(4) no
C52 . C53 . 1.379(7) yes
C52 . H521 . 0.999(4) no
C53 . C54 . 1.379(5) yes
C53 . H531 . 1.001(4) no
C54 . H541 . 1.005(4) no
